data_7004316
loop_
_publ_author_name
'Cao, Deng-Ke'
'Xie, Xiao-Ji'
'Li, Yi-Zhi'
'Zheng, Li-Min'

_publ_section_title
;
 Copper diphosphonates with zero-, one- and two-dimensional structures:
 ferrimagnetism in layer compound Cu3(ImhedpH)2&#x00B7;2H2O [ImhedpH4 =
 (1-C3H3N2)CH2C(OH)(PO3H2)2]
;
_journal_issue 37
_journal_name_full 'Dalton Transactions'
_journal_page_first 5008
_journal_page_last 5015
_journal_paper_doi 10.1039/b805487h
_journal_year 2008
_chemical_formula_moiety 'C10 H18 Cu N4 O14 P4'
_chemical_formula_sum 'C10 H18 Cu N4 O14 P4'
_chemical_formula_weight 605.70
_chemical_name_systematic
;
?
;
_space_group_IT_number 2
_symmetry_cell_setting triclinic
_symmetry_space_group_name_Hall '-P 1'
_symmetry_space_group_name_H-M 'P -1'
_atom_sites_solution_hydrogens geom
_atom_sites_solution_primary direct
_atom_sites_solution_secondary difmap
_audit_creation_method SHELXL-97
_cell_angle_alpha 80.652(6)
_cell_angle_beta 78.583(5)
_cell_angle_gamma 81.676(6)
_cell_formula_units_Z 1
_cell_length_a 6.0186(19)
_cell_length_b 8.509(3)
_cell_length_c 10.039(3)
_cell_measurement_reflns_used 830
_cell_measurement_temperature 293(2)
_cell_measurement_theta_max 25.997
_cell_measurement_theta_min 2.9885
_cell_volume 493.9(3)
_computing_cell_refinement SMART
_computing_data_collection 'SMART (Bruker, 2000)'
_computing_data_reduction 'SAINT (Bruker, 2000)'
_computing_molecular_graphics SHELXTL
_computing_publication_material SHELXTL
_computing_structure_refinement SHELXTL
_computing_structure_solution 'SHELXTL (Bruker, 2000)'
_diffrn_ambient_temperature 293(2)
_diffrn_measured_fraction_theta_full 0.977
_diffrn_measured_fraction_theta_max 0.977
_diffrn_measurement_device_type 'Bruker Smart Apex CCD area detector'
_diffrn_measurement_method 'phi and omega scans'
_diffrn_radiation_monochromator graphite
_diffrn_radiation_source 'fine-focus sealed tube'
_diffrn_radiation_type MoK\a
_diffrn_radiation_wavelength 0.71073
_diffrn_reflns_av_R_equivalents 0.0206
_diffrn_reflns_av_sigmaI/netI 0.0486
_diffrn_reflns_limit_h_max 7
_diffrn_reflns_limit_h_min -7
_diffrn_reflns_limit_k_max 6
_diffrn_reflns_limit_k_min -10
_diffrn_reflns_limit_l_max 10
_diffrn_reflns_limit_l_min -12
_diffrn_reflns_number 2572
_diffrn_reflns_theta_full 25.49
_diffrn_reflns_theta_max 25.49
_diffrn_reflns_theta_min 2.09
_exptl_absorpt_coefficient_mu 1.515
_exptl_absorpt_correction_T_max 0.927
_exptl_absorpt_correction_T_min 0.897
_exptl_absorpt_correction_type multi-scan
_exptl_absorpt_process_details 'SADABS,(Bruker, 2000)'
_exptl_crystal_colour 'navy blue'
_exptl_crystal_density_diffrn 2.037
_exptl_crystal_density_method 'not measured'
_exptl_crystal_description blocky
_exptl_crystal_F_000 307
_exptl_crystal_size_max 0.1
_exptl_crystal_size_mid 0.08
_exptl_crystal_size_min 0.05
_refine_diff_density_max 0.585
_refine_diff_density_min -0.603
_refine_diff_density_rms 0.113
_refine_ls_extinction_method none
_refine_ls_goodness_of_fit_ref 1.097
_refine_ls_hydrogen_treatment constr
_refine_ls_matrix_type full
_refine_ls_number_parameters 151
_refine_ls_number_reflns 1796
_refine_ls_number_restraints 0
_refine_ls_restrained_S_all 1.097
_refine_ls_R_factor_all 0.0576
_refine_ls_R_factor_gt 0.0489
_refine_ls_shift/su_max 0.000
_refine_ls_shift/su_mean 0.000
_refine_ls_structure_factor_coef Fsqd
_refine_ls_weighting_details 'calc w=1/[\s^2^(Fo^2^)+(0.0668P)^2^+0.0000P] where P=(Fo^2^+2Fc^2^)/3'
_refine_ls_weighting_scheme calc
_refine_ls_wR_factor_gt 0.1162
_refine_ls_wR_factor_ref 0.1215
_reflns_number_gt 1550
_reflns_number_total 1796
_reflns_threshold_expression >2sigma(I)
_cod_data_source_file b805487h.txt
_cod_data_source_block Cu(ImhedpH3)2
_cod_depositor_comments
;
The following automatic conversions were performed:
'_symmetry_cell_setting' value 'Triclinic' changed to 'triclinic'
according to '/home/saulius/struct/CIF-dictionaries/cif_core.dic'
dictionary named 'cif_core.dic' version 2.4.1 from 2010-06-29.

Automatic conversion script
Id: cif_fix_enum 1527 2010-12-29 10:47:43Z saulius 
;
_cod_database_code 7004316

loop_
_symmetry_equiv_pos_as_xyz
'x, y, z'
'-x, -y, -z'

loop_
_atom_site_label
_atom_site_type_symbol
_atom_site_fract_x
_atom_site_fract_y
_atom_site_fract_z
_atom_site_U_iso_or_equiv
_atom_site_adp_type
_atom_site_occupancy
_atom_site_symmetry_multiplicity
_atom_site_calc_flag
_atom_site_refinement_flags
_atom_site_disorder_assembly
_atom_site_disorder_group
Cu1 Cu 0.0000 1.0000 1.0000 0.0210(2) Uani 1 2 d S . .
P1 P 0.40192(18) 1.05089(12) 0.75163(10) 0.0164(3) Uani 1 1 d . . .
P2 P 0.34175(18) 0.71463(12) 0.90275(10) 0.0163(3) Uani 1 1 d . . .
O1 O 0.1606(5) 1.0957(3) 0.8259(3) 0.0238(7) Uani 1 1 d . . .
O2 O 0.4507(5) 1.1376(3) 0.6107(3) 0.0259(7) Uani 1 1 d . . .
O3 O 0.5786(5) 1.0703(3) 0.8425(3) 0.0279(7) Uani 1 1 d . . .
H3A H 0.5289 1.1445 0.8870 0.042 Uiso 1 1 calc R . .
O4 O 0.1035(5) 0.7879(3) 0.9549(3) 0.0241(7) Uani 1 1 d . . .
O5 O 0.5101(5) 0.7061(3) 0.9978(3) 0.0233(7) Uani 1 1 d . . .
O6 O 0.3265(5) 0.5468(3) 0.8652(3) 0.0221(7) Uani 1 1 d . . .
H6A H 0.3856 0.4771 0.9183 0.033 Uiso 1 1 calc R . .
O7 O 0.3177(5) 0.8056(3) 0.6447(3) 0.0208(6) Uani 1 1 d . . .
H7A H 0.3889 0.8230 0.5663 0.031 Uiso 1 1 calc R . .
N1 N 0.7739(5) 0.6205(4) 0.6785(3) 0.0182(8) Uani 1 1 d . . .
N2 N 0.9126(6) 0.3745(4) 0.7223(4) 0.0291(9) Uani 1 1 d . . .
H2B H 0.9834 0.2888 0.7598 0.035 Uiso 1 1 calc R . .
C1 C 0.8914(7) 0.5180(5) 0.7609(4) 0.0254(10) Uani 1 1 d . . .
H1A H 0.9489 0.5430 0.8333 0.030 Uiso 1 1 calc R . .
C2 C 0.8036(8) 0.3841(5) 0.6131(5) 0.0297(11) Uani 1 1 d . . .
H2C H 0.7916 0.3000 0.5673 0.036 Uiso 1 1 calc R . .
C3 C 0.7176(7) 0.5376(5) 0.5848(4) 0.0242(10) Uani 1 1 d . . .
H3B H 0.6356 0.5802 0.5152 0.029 Uiso 1 1 calc R . .
C4 C 0.7092(7) 0.7909(5) 0.6909(4) 0.0200(9) Uani 1 1 d . . .
H4A H 0.7547 0.8536 0.6023 0.024 Uiso 1 1 calc R . .
H4B H 0.7920 0.8205 0.7550 0.024 Uiso 1 1 calc R . .
C5 C 0.4517(6) 0.8337(4) 0.7400(4) 0.0143(8) Uani 1 1 d . . .

loop_
_atom_site_aniso_label
_atom_site_aniso_U_11
_atom_site_aniso_U_22
_atom_site_aniso_U_33
_atom_site_aniso_U_23
_atom_site_aniso_U_13
_atom_site_aniso_U_12
Cu1 0.0222(4) 0.0154(4) 0.0184(4) 0.0014(3) 0.0044(3) 0.0053(3)
P1 0.0214(6) 0.0125(5) 0.0134(5) -0.0021(4) -0.0011(4) 0.0022(4)
P2 0.0212(6) 0.0116(5) 0.0142(5) -0.0005(4) -0.0025(4) 0.0023(4)
O1 0.0256(17) 0.0161(15) 0.0223(16) 0.0032(12) 0.0025(13) 0.0066(12)
O2 0.0366(19) 0.0200(16) 0.0177(15) 0.0014(12) -0.0009(13) -0.0023(13)
O3 0.0358(19) 0.0231(17) 0.0289(17) -0.0155(13) -0.0116(14) 0.0042(14)
O4 0.0256(17) 0.0148(15) 0.0254(16) 0.0005(12) 0.0029(13) 0.0050(12)
O5 0.0384(19) 0.0158(15) 0.0174(15) -0.0021(12) -0.0109(13) -0.0010(13)
O6 0.0291(17) 0.0141(15) 0.0245(16) -0.0018(12) -0.0114(13) 0.0009(12)
O7 0.0246(16) 0.0245(16) 0.0140(14) -0.0026(12) -0.0049(12) -0.0034(13)
N1 0.0152(17) 0.0168(18) 0.0223(19) -0.0042(15) -0.0047(14) 0.0023(14)
N2 0.028(2) 0.0151(19) 0.037(2) 0.0064(16) -0.0029(17) 0.0088(16)
C1 0.021(2) 0.026(2) 0.026(2) -0.0038(19) -0.0048(19) 0.0038(19)
C2 0.026(3) 0.024(2) 0.041(3) -0.014(2) -0.004(2) -0.003(2)
C3 0.023(2) 0.023(2) 0.027(2) -0.0079(19) -0.0050(19) 0.0007(19)
C4 0.021(2) 0.017(2) 0.023(2) -0.0078(17) -0.0024(17) 0.0009(17)
C5 0.017(2) 0.0102(19) 0.015(2) -0.0026(15) -0.0039(16) 0.0026(16)

loop_
_atom_type_symbol
_atom_type_description
_atom_type_scat_dispersion_real
_atom_type_scat_dispersion_imag
_atom_type_scat_source
C C 0.0033 0.0016 'International Tables Vol C Tables 4.2.6.8 and 6.1.1.4'
Cu Cu 0.3201 1.2651 'International Tables Vol C Tables 4.2.6.8 and 6.1.1.4'
N N 0.0061 0.0033 'International Tables Vol C Tables 4.2.6.8 and 6.1.1.4'
O O 0.0106 0.0060 'International Tables Vol C Tables 4.2.6.8 and 6.1.1.4'
P P 0.1023 0.0942 'International Tables Vol C Tables 4.2.6.8 and 6.1.1.4'
H H 0.0000 0.0000 'International Tables Vol C Tables 4.2.6.8 and 6.1.1.4'

loop_
_geom_angle_atom_site_label_1
_geom_angle_atom_site_label_2
_geom_angle_atom_site_label_3
_geom_angle
_geom_angle_site_symmetry_1
_geom_angle_site_symmetry_3
_geom_angle_publ_flag
O4 Cu1 O4 180.000(1) . 2_577 ?
O4 Cu1 O1 88.38(11) . 2_577 ?
O4 Cu1 O1 91.62(11) 2_577 2_577 ?
O4 Cu1 O1 91.62(11) . . ?
O4 Cu1 O1 88.38(11) 2_577 . ?
O1 Cu1 O1 180.000(1) 2_577 . ?
O2 P1 O1 113.19(17) . . ?
O2 P1 O3 112.98(17) . . ?
O1 P1 O3 109.73(16) . . ?
O2 P1 C5 107.81(17) . . ?
O1 P1 C5 110.29(16) . . ?
O3 P1 C5 102.27(17) . . ?
O4 P2 O5 115.14(17) . . ?
O4 P2 O6 108.17(16) . . ?
O5 P2 O6 111.68(16) . . ?
O4 P2 C5 108.39(17) . . ?
O5 P2 C5 107.81(17) . . ?
O6 P2 C5 105.14(16) . . ?
P1 O1 Cu1 129.63(17) . . ?
P1 O3 H3A 109.5 . . ?
P2 O4 Cu1 129.32(18) . . ?
P2 O6 H6A 109.5 . . ?
C5 O7 H7A 109.5 . . ?
C1 N1 C3 108.4(4) . . ?
C1 N1 C4 124.7(3) . . ?
C3 N1 C4 126.8(3) . . ?
C1 N2 C2 109.1(4) . . ?
C1 N2 H2B 125.4 . . ?
C2 N2 H2B 125.4 . . ?
N2 C1 N1 108.3(4) . . ?
N2 C1 H1A 125.8 . . ?
N1 C1 H1A 125.8 . . ?
C3 C2 N2 107.1(4) . . ?
C3 C2 H2C 126.4 . . ?
N2 C2 H2C 126.4 . . ?
C2 C3 N1 107.0(4) . . ?
C2 C3 H3B 126.5 . . ?
N1 C3 H3B 126.5 . . ?
N1 C4 C5 113.3(3) . . ?
N1 C4 H4A 108.9 . . ?
C5 C4 H4A 108.9 . . ?
N1 C4 H4B 108.9 . . ?
C5 C4 H4B 108.9 . . ?
H4A C4 H4B 107.7 . . ?
O7 C5 C4 112.4(3) . . ?
O7 C5 P2 105.1(2) . . ?
C4 C5 P2 113.0(3) . . ?
O7 C5 P1 106.9(2) . . ?
C4 C5 P1 107.5(2) . . ?
P2 C5 P1 111.8(2) . . ?

loop_
_geom_bond_atom_site_label_1
_geom_bond_atom_site_label_2
_geom_bond_distance
_geom_bond_site_symmetry_2
_geom_bond_publ_flag
Cu1 O4 1.918(3) . ?
Cu1 O4 1.918(3) 2_577 ?
Cu1 O1 1.936(3) 2_577 ?
Cu1 O1 1.936(3) . ?
P1 O2 1.480(3) . ?
P1 O1 1.521(3) . ?
P1 O3 1.572(3) . ?
P1 C5 1.848(4) . ?
P2 O4 1.506(3) . ?
P2 O5 1.511(3) . ?
P2 O6 1.554(3) . ?
P2 C5 1.834(4) . ?
O3 H3A 0.8200 . ?
O6 H6A 0.8200 . ?
O7 C5 1.434(4) . ?
O7 H7A 0.8200 . ?
N1 C1 1.328(5) . ?
N1 C3 1.382(5) . ?
N1 C4 1.465(5) . ?
N2 C1 1.321(5) . ?
N2 C2 1.371(6) . ?
N2 H2B 0.8600 . ?
C1 H1A 0.9300 . ?
C2 C3 1.340(6) . ?
C2 H2C 0.9300 . ?
C3 H3B 0.9300 . ?
C4 C5 1.539(5) . ?
C4 H4A 0.9700 . ?
C4 H4B 0.9700 . ?

loop_
_geom_hbond_atom_site_label_D
_geom_hbond_atom_site_label_H
_geom_hbond_atom_site_label_A
_geom_hbond_distance_DH
_geom_hbond_distance_HA
_geom_hbond_distance_DA
_geom_hbond_angle_DHA
_geom_hbond_site_symmetry_A
O3 H3A O5 0.82 1.81 2.614(4) 164.8 2_677
O6 H6A O5 0.82 1.74 2.540(4) 163.7 2_667
O7 H7A O2 0.82 1.85 2.670(4) 180.0 2_676
N2 H2B O1 0.86 1.92 2.779(5) 174.3 1_645

loop_
_geom_torsion_atom_site_label_1
_geom_torsion_atom_site_label_2
_geom_torsion_atom_site_label_3
_geom_torsion_atom_site_label_4
_geom_torsion
_geom_torsion_site_symmetry_1
_geom_torsion_site_symmetry_2
_geom_torsion_site_symmetry_3
_geom_torsion_site_symmetry_4
_geom_torsion_publ_flag
O2 P1 O1 Cu1 171.45(19) . . . . ?
O3 P1 O1 Cu1 -61.3(3) . . . . ?
C5 P1 O1 Cu1 50.6(3) . . . . ?
O4 Cu1 O1 P1 -44.8(2) . . . . ?
O4 Cu1 O1 P1 135.2(2) 2_577 . . . ?
O5 P2 O4 Cu1 61.5(3) . . . . ?
O6 P2 O4 Cu1 -172.83(19) . . . . ?
C5 P2 O4 Cu1 -59.3(3) . . . . ?
O1 Cu1 O4 P2 -129.7(2) 2_577 . . . ?
O1 Cu1 O4 P2 50.3(2) . . . . ?
C2 N2 C1 N1 -0.7(5) . . . . ?
C3 N1 C1 N2 0.4(5) . . . . ?
C4 N1 C1 N2 178.1(3) . . . . ?
C1 N2 C2 C3 0.7(5) . . . . ?
N2 C2 C3 N1 -0.5(5) . . . . ?
C1 N1 C3 C2 0.0(5) . . . . ?
C4 N1 C3 C2 -177.6(4) . . . . ?
C1 N1 C4 C5 -109.6(4) . . . . ?
C3 N1 C4 C5 67.7(5) . . . . ?
N1 C4 C5 O7 -63.3(4) . . . . ?
N1 C4 C5 P2 55.5(4) . . . . ?
N1 C4 C5 P1 179.3(3) . . . . ?
O4 P2 C5 O7 -68.3(3) . . . . ?
O5 P2 C5 O7 166.5(2) . . . . ?
O6 P2 C5 O7 47.2(3) . . . . ?
O4 P2 C5 C4 168.7(2) . . . . ?
O5 P2 C5 C4 43.5(3) . . . . ?
O6 P2 C5 C4 -75.8(3) . . . . ?
O4 P2 C5 P1 47.3(2) . . . . ?
O5 P2 C5 P1 -77.9(2) . . . . ?
O6 P2 C5 P1 162.83(18) . . . . ?
O2 P1 C5 O7 -53.8(3) . . . . ?
O1 P1 C5 O7 70.2(3) . . . . ?
O3 P1 C5 O7 -173.1(2) . . . . ?
O2 P1 C5 C4 67.1(3) . . . . ?
O1 P1 C5 C4 -168.9(2) . . . . ?
O3 P1 C5 C4 -52.2(3) . . . . ?
O2 P1 C5 P2 -168.33(19) . . . . ?
O1 P1 C5 P2 -44.3(3) . . . . ?
O3 P1 C5 P2 72.4(2) . . . . ?
